data_7213844
loop_
_publ_author_name
'Yang, Yan'
'Yang, Jin'
'Du, Peng'
'Liu, Ying-Ying'
'Ma, Jian-Fang'

_publ_section_title
;
 A series of coordination polymers constructed by the semi-rigid
 bifunctional ligand 5-((1H-1,2,4-triazol-1-yl)methoxy) isophthalic acid:
 syntheses, structures and the role of solvents
;
_journal_issue 6
_journal_name_full CrystEngComm
_journal_page_first 1136
_journal_paper_doi 10.1039/c3ce42048e
_journal_volume 16
_journal_year 2014
_chemical_formula_moiety 'C15 H16 Cd N4 O6'
_chemical_formula_sum 'C15 H16 Cd N4 O6'
_chemical_formula_weight 460.72
_chemical_name_systematic
;
 ?
;
_space_group_IT_number 14
_symmetry_cell_setting monoclinic
_symmetry_space_group_name_Hall '-P 2ybc'
_symmetry_space_group_name_H-M 'P 1 21/c 1'
_atom_sites_solution_hydrogens geom
_atom_sites_solution_primary direct
_atom_sites_solution_secondary difmap
_audit_creation_method SHELXL-97
_cell_angle_alpha 90
_cell_angle_beta 126.483(5)
_cell_angle_gamma 90
_cell_formula_units_Z 4
_cell_length_a 8.8056(7)
_cell_length_b 17.5516(11)
_cell_length_c 13.9196(11)
_cell_measurement_reflns_used 2424
_cell_measurement_temperature 293(2)
_cell_measurement_theta_max 29.1960
_cell_measurement_theta_min 2.8713
_cell_volume 1729.7(2)
_computing_cell_refinement 'CrysAlisPro(1.171.35.21) (Agilent Tech., 2012)'
_computing_data_collection 'CrysAlisPro(1.171.35.21) (Agilent Tech., 2012)'
_computing_data_reduction 'CrysAlisPro(1.171.35.21) (Agilent Tech., 2012)'
_computing_structure_refinement 'SHELXL-97 (Sheldrick, 2008)'
_computing_structure_solution 'SHELXS-97 (Sheldrick, 2008)'
_diffrn_ambient_temperature 293(2)
_diffrn_measured_fraction_theta_full 0.996
_diffrn_measured_fraction_theta_max 0.996
_diffrn_measurement_device_type 'Oxford Diffraction Gemini R Ultra'
_diffrn_measurement_method '\w scan'
_diffrn_radiation_monochromator graphite
_diffrn_radiation_source 'fine-focus sealed tube'
_diffrn_radiation_type MoK\a
_diffrn_radiation_wavelength 0.71073
_diffrn_reflns_av_R_equivalents 0.0359
_diffrn_reflns_av_sigmaI/netI 0.0575
_diffrn_reflns_limit_h_max 10
_diffrn_reflns_limit_h_min -8
_diffrn_reflns_limit_k_max 21
_diffrn_reflns_limit_k_min -20
_diffrn_reflns_limit_l_max 13
_diffrn_reflns_limit_l_min -16
_diffrn_reflns_number 6371
_diffrn_reflns_theta_full 25.00
_diffrn_reflns_theta_max 25.35
_diffrn_reflns_theta_min 2.88
_exptl_absorpt_coefficient_mu 1.303
_exptl_absorpt_correction_T_max 0.7714
_exptl_absorpt_correction_T_min 0.7117
_exptl_absorpt_correction_type multi-scan
_exptl_absorpt_process_details
;
CrysAlis (Oxford Diffraction, 2006)
;
_exptl_crystal_colour colorless
_exptl_crystal_density_diffrn 1.769
_exptl_crystal_density_method 'not measured'
_exptl_crystal_description block
_exptl_crystal_F_000 920
_exptl_crystal_size_max 0.28
_exptl_crystal_size_mid 0.25
_exptl_crystal_size_min 0.21
_refine_diff_density_max 0.722
_refine_diff_density_min -0.490
_refine_diff_density_rms 0.102
_refine_ls_extinction_method none
_refine_ls_goodness_of_fit_ref 1.070
_refine_ls_hydrogen_treatment constr
_refine_ls_matrix_type full
_refine_ls_number_parameters 238
_refine_ls_number_reflns 3156
_refine_ls_number_restraints 0
_refine_ls_restrained_S_all 1.070
_refine_ls_R_factor_all 0.0666
_refine_ls_R_factor_gt 0.0442
_refine_ls_shift/su_max 0.001
_refine_ls_shift/su_mean 0.000
_refine_ls_structure_factor_coef Fsqd
_refine_ls_weighting_details 'calc w=1/[\s^2^(Fo^2^)+(0.0499P)^2^+0.0000P] where P=(Fo^2^+2Fc^2^)/3'
_refine_ls_weighting_scheme calc
_refine_ls_wR_factor_gt 0.0959
_refine_ls_wR_factor_ref 0.1070
_reflns_number_gt 2393
_reflns_number_total 3156
_reflns_threshold_expression >2\s(I)
_cod_data_source_file c3ce42048e.txt
_cod_data_source_block Compound-7
_cod_original_sg_symbol_H-M 'P 21/c '
_cod_database_code 7213844

loop_
_symmetry_equiv_pos_as_xyz
'x, y, z'
'-x, y+1/2, -z+1/2'
'-x, -y, -z'
'x, -y-1/2, z-1/2'

loop_
_atom_site_label
_atom_site_type_symbol
_atom_site_fract_x
_atom_site_fract_y
_atom_site_fract_z
_atom_site_U_iso_or_equiv
_atom_site_adp_type
_atom_site_occupancy
_atom_site_symmetry_multiplicity
_atom_site_calc_flag
_atom_site_refinement_flags
Cd1 Cd 0.38851(5) 0.547393(19) 0.34290(3) 0.03383(16) Uani 1 1 d .
C1 C 0.5335(7) 0.6828(3) 0.1574(4) 0.0338(12) Uani 1 1 d .
C2 C 0.5350(7) 0.7610(3) 0.1615(4) 0.0334(11) Uani 1 1 d .
H2 H 0.5072 0.7859 0.2084 0.040 Uiso 1 1 calc R
C3 C 0.5780(7) 0.8031(3) 0.0957(4) 0.0309(11) Uani 1 1 d .
C4 C 0.6122(7) 0.7658(3) 0.0230(4) 0.0328(12) Uani 1 1 d .
H4 H 0.6393 0.7937 -0.0220 0.039 Uiso 1 1 calc R
C5 C 0.6065(7) 0.6876(3) 0.0168(4) 0.0318(11) Uani 1 1 d .
C6 C 0.5720(7) 0.6453(3) 0.0857(4) 0.0357(12) Uani 1 1 d .
H6 H 0.5745 0.5923 0.0844 0.043 Uiso 1 1 calc R
C7 C 0.4837(7) 0.6350(3) 0.2257(4) 0.0347(12) Uani 1 1 d .
C8 C 0.5857(7) 0.8885(3) 0.1011(5) 0.0384(13) Uani 1 1 d .
C9 C 0.6248(8) 0.5767(3) -0.0770(5) 0.0441(14) Uani 1 1 d .
H9A H 0.6124 0.5634 -0.1490 0.053 Uiso 1 1 calc R
H9B H 0.5149 0.5575 -0.0845 0.053 Uiso 1 1 calc R
C10 C 0.9639(10) 0.4699(4) 0.1702(6) 0.069(2) Uani 1 1 d .
H10 H 1.0035 0.4313 0.2262 0.083 Uiso 1 1 calc R
C11 C 0.9727(9) 0.5622(3) 0.0827(5) 0.0494(15) Uani 1 1 d .
H11 H 1.0132 0.6031 0.0609 0.059 Uiso 1 1 calc R
C12 C 0.1297(9) 0.6583(5) 0.3977(6) 0.075(2) Uani 1 1 d .
C13 C 0.1104(11) 0.7326(5) 0.3262(8) 0.100(3) Uani 1 1 d .
H13A H 0.1818 0.7263 0.2950 0.151 Uiso 1 1 calc R
H13B H 0.1577 0.7758 0.3789 0.151 Uiso 1 1 calc R
H13C H -0.0202 0.7408 0.2615 0.151 Uiso 1 1 calc R
C14 C -0.0002(12) 0.7355(6) 0.4783(8) 0.117(4) Uani 1 1 d .
H14A H 0.0073 0.7784 0.4385 0.175 Uiso 1 1 calc R
H14B H 0.0732 0.7456 0.5625 0.175 Uiso 1 1 calc R
H14C H -0.1295 0.7271 0.4475 0.175 Uiso 1 1 calc R
C15 C 0.0891(17) 0.5971(7) 0.5271(11) 0.158(5) Uani 1 1 d .
H15A H 0.1186 0.5545 0.4977 0.237 Uiso 1 1 calc R
H15B H -0.0281 0.5878 0.5156 0.237 Uiso 1 1 calc R
H15C H 0.1880 0.6039 0.6107 0.237 Uiso 1 1 calc R
N1 N 0.7943(6) 0.5422(2) 0.0259(4) 0.0395(11) Uani 1 1 d .
N2 N 0.7839(8) 0.4815(3) 0.0821(5) 0.0677(16) Uani 1 1 d .
N3 N 1.0855(7) 0.5176(3) 0.1732(4) 0.0499(12) Uani 1 1 d .
N4 N 0.0712(9) 0.6699(5) 0.4583(7) 0.104(3) Uani 1 1 d .
O1 O 0.5377(7) 0.5680(2) 0.2495(4) 0.0635(12) Uani 1 1 d .
O2 O 0.3890(6) 0.6648(2) 0.2546(4) 0.0574(11) Uani 1 1 d .
O3 O 0.5596(6) 0.9212(2) 0.1697(3) 0.0536(11) Uani 1 1 d .
O4 O 0.6236(5) 0.92508(19) 0.0397(3) 0.0389(9) Uani 1 1 d .
O5 O 0.6348(5) 0.65637(19) -0.0633(3) 0.0425(9) Uani 1 1 d .
O6 O 0.1965(6) 0.6021(3) 0.3868(4) 0.0722(13) Uani 1 1 d .

loop_
_atom_site_aniso_label
_atom_site_aniso_U_11
_atom_site_aniso_U_22
_atom_site_aniso_U_33
_atom_site_aniso_U_23
_atom_site_aniso_U_13
_atom_site_aniso_U_12
Cd1 0.0505(3) 0.0227(2) 0.0361(2) -0.00018(16) 0.0300(2) -0.00119(18)
C1 0.038(3) 0.032(3) 0.034(3) -0.002(2) 0.022(3) -0.001(2)
C2 0.047(3) 0.030(3) 0.030(3) -0.006(2) 0.026(3) -0.005(2)
C3 0.041(3) 0.022(2) 0.028(3) -0.003(2) 0.019(2) -0.002(2)
C4 0.044(3) 0.028(3) 0.033(3) 0.007(2) 0.026(3) 0.004(2)
C5 0.041(3) 0.028(3) 0.030(3) -0.003(2) 0.023(3) -0.003(2)
C6 0.052(3) 0.018(2) 0.044(3) 0.003(2) 0.032(3) 0.003(2)
C7 0.051(3) 0.026(3) 0.037(3) -0.009(2) 0.031(3) -0.007(2)
C8 0.039(3) 0.032(3) 0.034(3) -0.005(2) 0.016(3) -0.001(2)
C9 0.061(4) 0.031(3) 0.044(3) 0.002(3) 0.033(3) 0.012(3)
C10 0.059(4) 0.052(4) 0.072(5) 0.023(4) 0.025(4) 0.004(3)
C11 0.054(4) 0.045(4) 0.052(4) 0.002(3) 0.033(3) -0.002(3)
C12 0.037(4) 0.113(7) 0.059(4) -0.041(5) 0.020(3) -0.006(4)
C13 0.086(6) 0.097(7) 0.096(6) 0.019(5) 0.042(5) 0.021(5)
C14 0.097(6) 0.137(9) 0.129(8) -0.042(7) 0.074(6) 0.024(6)
C15 0.158(11) 0.177(13) 0.192(13) 0.029(10) 0.132(11) -0.032(9)
N1 0.052(3) 0.030(2) 0.044(3) -0.005(2) 0.033(2) -0.001(2)
N2 0.056(3) 0.048(3) 0.077(4) 0.021(3) 0.027(3) -0.011(3)
N3 0.053(3) 0.034(3) 0.057(3) 0.003(2) 0.030(3) -0.002(2)
N4 0.071(4) 0.130(7) 0.125(6) -0.059(5) 0.065(5) -0.008(4)
O1 0.104(4) 0.035(2) 0.092(3) 0.020(2) 0.080(3) 0.011(2)
O2 0.095(3) 0.041(2) 0.071(3) 0.003(2) 0.068(3) -0.003(2)
O3 0.097(3) 0.026(2) 0.057(3) -0.0063(18) 0.056(3) 0.000(2)
O4 0.052(2) 0.0232(17) 0.044(2) 0.0028(16) 0.030(2) -0.0066(16)
O5 0.073(3) 0.0279(19) 0.048(2) -0.0007(16) 0.047(2) 0.0037(18)
O6 0.067(3) 0.071(3) 0.090(4) -0.026(3) 0.053(3) -0.001(3)

loop_
_atom_type_symbol
_atom_type_description
_atom_type_scat_dispersion_real
_atom_type_scat_dispersion_imag
_atom_type_scat_source
C C 0.0033 0.0016 'International Tables Vol C Tables 4.2.6.8 and 6.1.1.4'
Cd Cd -0.8075 1.2024 'International Tables Vol C Tables 4.2.6.8 and 6.1.1.4'
N N 0.0061 0.0033 'International Tables Vol C Tables 4.2.6.8 and 6.1.1.4'
O O 0.0106 0.0060 'International Tables Vol C Tables 4.2.6.8 and 6.1.1.4'
H H 0.0000 0.0000 'International Tables Vol C Tables 4.2.6.8 and 6.1.1.4'

loop_
_geom_angle_atom_site_label_1
_geom_angle_atom_site_label_2
_geom_angle_atom_site_label_3
_geom_angle
_geom_angle_site_symmetry_1
_geom_angle_site_symmetry_3
O3 Cd1 O4 102.43(13) 2_645 4_576
O3 Cd1 O6 129.09(16) 2_645 .
O4 Cd1 O6 83.12(14) 4_576 .
O3 Cd1 N3 82.32(16) 2_645 1_455
O4 Cd1 N3 158.20(15) 4_576 1_455
O6 Cd1 N3 77.64(17) . 1_455
O3 Cd1 O1 84.51(14) 2_645 .
O4 Cd1 O1 102.85(15) 4_576 .
O6 Cd1 O1 144.35(16) . .
N3 Cd1 O1 98.77(17) 1_455 .
O3 Cd1 O2 136.89(13) 2_645 .
O4 Cd1 O2 98.94(13) 4_576 .
O6 Cd1 O2 90.17(16) . .
N3 Cd1 O2 91.33(16) 1_455 .
O1 Cd1 O2 54.25(13) . .
O3 Cd1 C7 110.82(14) 2_645 .
O4 Cd1 C7 102.49(14) 4_576 .
O6 Cd1 C7 117.26(17) . .
N3 Cd1 C7 95.42(16) 1_455 .
O1 Cd1 C7 27.12(14) . .
O2 Cd1 C7 27.13(13) . .
C2 C1 C6 120.1(5) . .
C2 C1 C7 121.8(4) . .
C6 C1 C7 118.1(4) . .
C1 C2 C3 120.1(4) . .
C1 C2 H2 119.9 . .
C3 C2 H2 119.9 . .
C4 C3 C2 119.6(4) . .
C4 C3 C8 119.1(4) . .
C2 C3 C8 121.3(4) . .
C5 C4 C3 120.2(4) . .
C5 C4 H4 119.9 . .
C3 C4 H4 119.9 . .
C4 C5 C6 120.6(4) . .
C4 C5 O5 115.3(4) . .
C6 C5 O5 124.2(4) . .
C5 C6 C1 119.3(5) . .
C5 C6 H6 120.4 . .
C1 C6 H6 120.4 . .
O2 C7 O1 122.8(5) . .
O2 C7 C1 118.1(5) . .
O1 C7 C1 119.1(5) . .
O2 C7 Cd1 62.3(3) . .
O1 C7 Cd1 60.5(3) . .
C1 C7 Cd1 178.6(3) . .
O3 C8 O4 121.8(5) . .
O3 C8 C3 118.3(5) . .
O4 C8 C3 119.8(5) . .
O5 C9 N1 109.7(4) . .
O5 C9 H9A 109.7 . .
N1 C9 H9A 109.7 . .
O5 C9 H9B 109.7 . .
N1 C9 H9B 109.7 . .
H9A C9 H9B 108.2 . .
N2 C10 N3 115.4(6) . .
N2 C10 H10 122.3 . .
N3 C10 H10 122.3 . .
N3 C11 N1 111.8(5) . .
N3 C11 H11 124.1 . .
N1 C11 H11 124.1 . .
O6 C12 N4 130.7(10) . .
O6 C12 C13 118.3(7) . .
N4 C12 C13 111.0(8) . .
C12 C13 H13A 109.5 . .
C12 C13 H13B 109.5 . .
H13A C13 H13B 109.5 . .
C12 C13 H13C 109.5 . .
H13A C13 H13C 109.5 . .
H13B C13 H13C 109.5 . .
N4 C14 H14A 109.5 . .
N4 C14 H14B 109.5 . .
H14A C14 H14B 109.5 . .
N4 C14 H14C 109.5 . .
H14A C14 H14C 109.5 . .
H14B C14 H14C 109.5 . .
N4 C15 H15A 109.5 . .
N4 C15 H15B 109.5 . .
H15A C15 H15B 109.5 . .
N4 C15 H15C 109.5 . .
H15A C15 H15C 109.5 . .
H15B C15 H15C 109.5 . .
C11 N1 N2 109.1(5) . .
C11 N1 C9 129.9(5) . .
N2 N1 C9 120.9(5) . .
C10 N2 N1 101.6(5) . .
C11 N3 C10 102.1(5) . .
C11 N3 Cd1 126.7(4) . 1_655
C10 N3 Cd1 125.6(4) . 1_655
C12 N4 C14 132.8(10) . .
C12 N4 C15 110.8(8) . .
C14 N4 C15 116.3(9) . .
C7 O1 Cd1 92.4(3) . .
C7 O2 Cd1 90.5(3) . .
C8 O3 Cd1 104.5(3) . 2_655
C8 O4 Cd1 120.0(3) . 4_575
C5 O5 C9 118.3(4) . .
C12 O6 Cd1 149.3(6) . .

loop_
_geom_bond_atom_site_label_1
_geom_bond_atom_site_label_2
_geom_bond_distance
_geom_bond_site_symmetry_2
Cd1 O3 2.289(4) 2_645
Cd1 O4 2.298(3) 4_576
Cd1 O6 2.320(4) .
Cd1 N3 2.340(5) 1_455
Cd1 O1 2.362(4) .
Cd1 O2 2.401(4) .
Cd1 C7 2.711(5) .
C1 C2 1.373(7) .
C1 C6 1.395(7) .
C1 C7 1.516(7) .
C2 C3 1.394(7) .
C2 H2 0.9300 .
C3 C4 1.381(6) .
C3 C8 1.499(7) .
C4 C5 1.374(7) .
C4 H4 0.9300 .
C5 C6 1.383(7) .
C5 O5 1.392(6) .
C6 H6 0.9300 .
C7 O2 1.236(6) .
C7 O1 1.237(6) .
C8 O3 1.247(6) .
C8 O4 1.262(6) .
C9 O5 1.407(6) .
C9 N1 1.450(7) .
C9 H9A 0.9700 .
C9 H9B 0.9700 .
C10 N2 1.322(8) .
C10 N3 1.339(8) .
C10 H10 0.9300 .
C11 N3 1.303(7) .
C11 N1 1.319(7) .
C11 H11 0.9300 .
C12 O6 1.203(8) .
C12 N4 1.240(9) .
C12 C13 1.586(12) .
C13 H13A 0.9600 .
C13 H13B 0.9600 .
C13 H13C 0.9600 .
C14 N4 1.417(10) .
C14 H14A 0.9600 .
C14 H14B 0.9600 .
C14 H14C 0.9600 .
C15 N4 1.547(13) .
C15 H15A 0.9600 .
C15 H15B 0.9600 .
C15 H15C 0.9600 .
N1 N2 1.358(6) .
N3 Cd1 2.340(5) 1_655
O3 Cd1 2.289(4) 2_655
O4 Cd1 2.298(3) 4_575

loop_
_geom_torsion_atom_site_label_1
_geom_torsion_atom_site_label_2
_geom_torsion_atom_site_label_3
_geom_torsion_atom_site_label_4
_geom_torsion
_geom_torsion_site_symmetry_1
_geom_torsion_site_symmetry_4
C6 C1 C2 C3 -1.1(8) . .
C7 C1 C2 C3 -178.8(5) . .
C1 C2 C3 C4 2.4(7) . .
C1 C2 C3 C8 -178.3(5) . .
C2 C3 C4 C5 -0.9(7) . .
C8 C3 C4 C5 179.8(4) . .
C3 C4 C5 C6 -1.9(8) . .
C3 C4 C5 O5 177.2(4) . .
C4 C5 C6 C1 3.3(8) . .
O5 C5 C6 C1 -175.9(5) . .
C2 C1 C6 C5 -1.7(7) . .
C7 C1 C6 C5 176.1(5) . .
C2 C1 C7 O2 22.3(7) . .
C6 C1 C7 O2 -155.5(5) . .
C2 C1 C7 O1 -158.2(5) . .
C6 C1 C7 O1 24.0(7) . .
C2 C1 C7 Cd1 130(15) . .
C6 C1 C7 Cd1 -48(15) . .
O3 Cd1 C7 O2 166.1(3) 2_645 .
O4 Cd1 C7 O2 -85.2(3) 4_576 .
O6 Cd1 C7 O2 3.4(4) . .
N3 Cd1 C7 O2 82.3(3) 1_455 .
O1 Cd1 C7 O2 -179.1(5) . .
O3 Cd1 C7 O1 -14.8(4) 2_645 .
O4 Cd1 C7 O1 93.8(4) 4_576 .
O6 Cd1 C7 O1 -177.5(3) . .
N3 Cd1 C7 O1 -98.7(4) 1_455 .
O2 Cd1 C7 O1 179.1(5) . .
O3 Cd1 C7 C1 58(15) 2_645 .
O4 Cd1 C7 C1 166(15) 4_576 .
O6 Cd1 C7 C1 -105(15) . .
N3 Cd1 C7 C1 -26(15) 1_455 .
O1 Cd1 C7 C1 73(15) . .
O2 Cd1 C7 C1 -108(15) . .
C4 C3 C8 O3 -178.1(5) . .
C2 C3 C8 O3 2.7(7) . .
C4 C3 C8 O4 -0.2(7) . .
C2 C3 C8 O4 -179.5(5) . .
N3 C11 N1 N2 1.3(7) . .
N3 C11 N1 C9 178.8(5) . .
O5 C9 N1 C11 -44.3(7) . .
O5 C9 N1 N2 133.0(5) . .
N3 C10 N2 N1 -0.5(8) . .
C11 N1 N2 C10 -0.4(7) . .
C9 N1 N2 C10 -178.2(5) . .
N1 C11 N3 C10 -1.5(7) . .
N1 C11 N3 Cd1 -155.9(4) . 1_655
N2 C10 N3 C11 1.3(8) . .
N2 C10 N3 Cd1 156.1(5) . 1_655
O6 C12 N4 C14 176.7(8) . .
C13 C12 N4 C14 -2.7(12) . .
O6 C12 N4 C15 -1.0(12) . .
C13 C12 N4 C15 179.6(7) . .
O2 C7 O1 Cd1 1.0(6) . .
C1 C7 O1 Cd1 -178.4(4) . .
O3 Cd1 O1 C7 166.1(4) 2_645 .
O4 Cd1 O1 C7 -92.4(3) 4_576 .
O6 Cd1 O1 C7 3.8(5) . .
N3 Cd1 O1 C7 84.8(4) 1_455 .
O2 Cd1 O1 C7 -0.5(3) . .
O1 C7 O2 Cd1 -1.0(6) . .
C1 C7 O2 Cd1 178.5(4) . .
O3 Cd1 O2 C7 -19.2(4) 2_645 .
O4 Cd1 O2 C7 100.0(3) 4_576 .
O6 Cd1 O2 C7 -177.0(3) . .
N3 Cd1 O2 C7 -99.3(3) 1_455 .
O1 Cd1 O2 C7 0.5(3) . .
O4 C8 O3 Cd1 -2.7(6) . 2_655
C3 C8 O3 Cd1 175.1(3) . 2_655
O3 C8 O4 Cd1 -98.3(5) . 4_575
C3 C8 O4 Cd1 83.9(5) . 4_575
C4 C5 O5 C9 -178.1(4) . .
C6 C5 O5 C9 1.1(7) . .
N1 C9 O5 C5 -74.9(6) . .
N4 C12 O6 Cd1 -154.5(7) . .
C13 C12 O6 Cd1 24.9(12) . .
O3 Cd1 O6 C12 -176.2(8) 2_645 .
O4 Cd1 O6 C12 83.4(9) 4_576 .
N3 Cd1 O6 C12 -106.9(9) 1_455 .
O1 Cd1 O6 C12 -19.1(10) . .
O2 Cd1 O6 C12 -15.6(9) . .
C7 Cd1 O6 C12 -17.1(9) . .
